data_7160100
loop_
_publ_author_name
'Laha, Radha M.'
'Aich, Shobhon'
'Sarkar, Ankan Kumar'
'Dutta, Tanmoy'
'Ghosh, Narendra Nath'
'Khamarui, Saikat'
'Maiti, Dilip K.'

_publ_section_title
;
 New routes towards azomethine ylide generation from prolines to
 synthesize diverse N-heterocycles: a DFT supported endo-selective
 mechanism
;
_journal_issue 36
_journal_name_full 'Organic &amp; Biomolecular Chemistry'
_journal_page_first 7411
_journal_page_last 7424
_journal_paper_doi 10.1039/D4OB01004C
_journal_volume 22
_journal_year 2024
_chemical_formula_sum 'C23 H23 F N2 O2'
_chemical_formula_weight 378.43
_space_group_crystal_system monoclinic
_space_group_IT_number 14
_space_group_name_Hall '-P 2ybc'
_space_group_name_H-M_alt 'P 1 21/c 1'
_atom_sites_solution_hydrogens geom
_audit_creation_method SHELXL-2016/6
_audit_update_record
;
2023-12-05 deposited with the CCDC.	2024-08-14 downloaded from the CCDC.
;
_cell_angle_alpha 90
_cell_angle_beta 101.83(3)
_cell_angle_gamma 90
_cell_formula_units_Z 4
_cell_length_a 19.48(2)
_cell_length_b 5.587(5)
_cell_length_c 18.462(17)
_cell_measurement_reflns_used 2521
_cell_measurement_temperature 297(2)
_cell_measurement_theta_max 30.90
_cell_measurement_theta_min 2.68
_cell_volume 1967(3)
_computing_cell_refinement 'Bruker SAINT'
_computing_data_collection 'Bruker APEX2'
_computing_data_reduction 'Bruker SAINT'
_computing_molecular_graphics 'Bruker SHELXTL'
_computing_publication_material 'Bruker SHELXTL'
_computing_structure_refinement 'SHELXL-2016/6 (Sheldrick, 2016)'
_computing_structure_solution 'SHELXT 2014/5 (Sheldrick, 2014)'
_diffrn_ambient_temperature 297(2)
_diffrn_measured_fraction_theta_full 0.986
_diffrn_measured_fraction_theta_max 0.879
_diffrn_measurement_device_type 'Bruker APEX-II CCD'
_diffrn_measurement_method '\f and \w scans'
_diffrn_radiation_type MoK\a
_diffrn_radiation_wavelength 0.71073
_diffrn_reflns_av_R_equivalents 0.1364
_diffrn_reflns_av_unetI/netI 0.2134
_diffrn_reflns_Laue_measured_fraction_full 0.986
_diffrn_reflns_Laue_measured_fraction_max 0.879
_diffrn_reflns_limit_h_max 24
_diffrn_reflns_limit_h_min -28
_diffrn_reflns_limit_k_max 7
_diffrn_reflns_limit_k_min -8
_diffrn_reflns_limit_l_max 19
_diffrn_reflns_limit_l_min -28
_diffrn_reflns_number 18701
_diffrn_reflns_point_group_measured_fraction_full 0.986
_diffrn_reflns_point_group_measured_fraction_max 0.879
_diffrn_reflns_theta_full 25.242
_diffrn_reflns_theta_max 33.512
_diffrn_reflns_theta_min 1.068
_exptl_absorpt_coefficient_mu 0.088
_exptl_absorpt_correction_type none
_exptl_crystal_colour Yellow
_exptl_crystal_density_diffrn 1.278
_exptl_crystal_description Block
_exptl_crystal_F_000 800
_exptl_transmission_factor_max 0.746600
_exptl_transmission_factor_min 0.400300
_refine_diff_density_max 0.412
_refine_diff_density_min -0.459
_refine_diff_density_rms 0.107
_refine_ls_extinction_method none
_refine_ls_goodness_of_fit_ref 1.081
_refine_ls_hydrogen_treatment constr
_refine_ls_matrix_type full
_refine_ls_number_parameters 254
_refine_ls_number_reflns 6786
_refine_ls_number_restraints 0
_refine_ls_restrained_S_all 1.081
_refine_ls_R_factor_all 0.2871
_refine_ls_R_factor_gt 0.1224
_refine_ls_shift/su_max 0.000
_refine_ls_shift/su_mean 0.000
_refine_ls_structure_factor_coef Fsqd
_refine_ls_weighting_details 'w=1/[\s^2^(Fo^2^)+(0.1000P)^2^+0.2427P] where P=(Fo^2^+2Fc^2^)/3'
_refine_ls_weighting_scheme calc
_refine_ls_wR_factor_gt 0.2449
_refine_ls_wR_factor_ref 0.3250
_reflns_Friedel_coverage 0.000
_reflns_number_gt 2096
_reflns_number_total 6786
_reflns_threshold_expression 'I > 2\s(I)'
_cod_data_source_file d4ob01004c2.cif
_cod_data_source_block mo_NRJ161123_0m_a
_cod_depositor_comments 'Adding full bibliography for 7160099--7160100.cif.'
_cod_original_sg_symbol_H-M 'P 21/c'
_cod_database_code 7160100
_shelx_shelxl_version_number 2016/6
_shelx_space_group_comment
;
The symmetry employed for this shelxl refinement is uniquely defined
by the following loop, which should always be used as a source of
symmetry information in preference to the above space-group names.
They are only intended as comments.
;

loop_
_space_group_symop_operation_xyz
'x, y, z'
'-x, y+1/2, -z+1/2'
'-x, -y, -z'
'x, -y-1/2, z-1/2'

loop_
_atom_site_label
_atom_site_type_symbol
_atom_site_fract_x
_atom_site_fract_y
_atom_site_fract_z
_atom_site_U_iso_or_equiv
_atom_site_adp_type
_atom_site_occupancy
_atom_site_site_symmetry_order
_atom_site_calc_flag
_atom_site_refinement_flags_posn
_atom_site_refinement_flags_adp
_atom_site_refinement_flags_occupancy
_atom_site_disorder_assembly
_atom_site_disorder_group
O2 O 0.24275(12) 0.9677(4) 0.73817(19) 0.0620(9) Uani 1 1 d . . . . .
N1 N 0.29718(13) 0.4906(4) 0.57538(19) 0.0476(8) Uani 1 1 d . . . . .
F1 F 0.47887(13) 0.5789(5) 0.9035(2) 0.0944(9) Uani 1 1 d . . . . .
N2 N 0.16940(13) 0.6718(4) 0.6795(2) 0.0544(9) Uani 1 1 d . . . . .
C9 C 0.36140(14) 0.6740(5) 0.6914(2) 0.0439(9) Uani 1 1 d . . . . .
O1 O 0.11478(16) 0.3919(6) 0.5948(2) 0.1070(14) Uani 1 1 d . . . . .
C8 C 0.31856(15) 0.7152(4) 0.6157(2) 0.0442(9) Uani 1 1 d . . . . .
H8 H 0.346717 0.808283 0.587507 0.053 Uiso 1 1 calc R U . . .
C16 C 0.22205(16) 0.8458(5) 0.6845(3) 0.0515(11) Uani 1 1 d . . . . .
C10 C 0.35060(17) 0.4747(5) 0.7340(3) 0.0530(11) Uani 1 1 d . . . . .
H10 H 0.316640 0.362374 0.714407 0.064 Uiso 1 1 calc R U . . .
C11 C 0.3895(2) 0.4436(6) 0.8042(3) 0.0612(12) Uani 1 1 d . . . . .
H11 H 0.382016 0.309904 0.831621 0.073 Uiso 1 1 calc R U . . .
C14 C 0.41284(16) 0.8372(5) 0.7239(3) 0.0543(11) Uani 1 1 d . . . . .
H14 H 0.421091 0.970503 0.696759 0.065 Uiso 1 1 calc R U . . .
C7 C 0.24616(15) 0.8489(5) 0.6115(2) 0.0524(11) Uani 1 1 d . . . . .
H7 H 0.247925 1.012531 0.592898 0.063 Uiso 1 1 calc R U . . .
C5 C 0.23511(17) 0.5383(5) 0.5172(3) 0.0568(11) Uani 1 1 d . . . . .
H5 H 0.209674 0.388351 0.503383 0.068 Uiso 1 1 calc R U . . .
C17 C 0.13574(16) 0.6179(5) 0.7405(3) 0.0533(11) Uani 1 1 d . . . . .
C18 C 0.08603(17) 0.7757(5) 0.7569(3) 0.0607(12) Uani 1 1 d . . . . .
H18 H 0.074903 0.914427 0.729197 0.073 Uiso 1 1 calc R U . . .
C12 C 0.43972(18) 0.6105(7) 0.8344(3) 0.0628(12) Uani 1 1 d . . . . .
C22 C 0.15234(19) 0.4135(6) 0.7822(3) 0.0652(13) Uani 1 1 d . . . . .
H22 H 0.185796 0.307761 0.771529 0.078 Uiso 1 1 calc R U . . .
C19 C 0.05307(18) 0.7250(6) 0.8150(3) 0.0668(14) Uani 1 1 d . . . . .
H19 H 0.019744 0.831146 0.825764 0.080 Uiso 1 1 calc R U . . .
C6 C 0.19258(17) 0.6978(6) 0.5591(3) 0.0609(12) Uani 1 1 d . . . . .
H6 H 0.160112 0.799611 0.524821 0.073 Uiso 1 1 calc R U . . .
C13 C 0.45178(18) 0.8087(6) 0.7944(3) 0.0667(13) Uani 1 1 d . . . . .
H13 H 0.485561 0.920888 0.814620 0.080 Uiso 1 1 calc R U . . .
C1 C 0.35486(18) 0.3715(5) 0.5477(3) 0.0604(12) Uani 1 1 d . . . . .
H1A H 0.341644 0.206666 0.535552 0.072 Uiso 1 1 calc R U . . .
H1B H 0.396383 0.369451 0.587034 0.072 Uiso 1 1 calc R U . . .
C2 C 0.3731(2) 0.4917(6) 0.4795(3) 0.0691(13) Uani 1 1 d . . . . .
H2A H 0.393593 0.647760 0.493083 0.083 Uiso 1 1 calc R U . . .
H2B H 0.407505 0.395617 0.461362 0.083 Uiso 1 1 calc R U . . .
C15 C 0.15399(18) 0.5624(6) 0.6110(3) 0.0670(13) Uani 1 1 d . . . . .
C21 C 0.1190(2) 0.3669(6) 0.8397(3) 0.0702(14) Uani 1 1 d . . . . .
H21 H 0.130518 0.228733 0.867683 0.084 Uiso 1 1 calc R U . . .
C4 C 0.25120(19) 0.6584(6) 0.4474(3) 0.0645(12) Uani 1 1 d . . . . .
H4A H 0.208890 0.663668 0.409089 0.077 Uiso 1 1 calc R U . . .
H4B H 0.266729 0.821513 0.458815 0.077 Uiso 1 1 calc R U . . .
C20 C 0.06857(18) 0.5210(6) 0.8572(3) 0.0628(12) Uani 1 1 d . . . . .
C3 C 0.3082(2) 0.5197(6) 0.4191(3) 0.0727(14) Uani 1 1 d . . . . .
H3A H 0.290478 0.362870 0.402091 0.087 Uiso 1 1 calc R U . . .
H3B H 0.320165 0.604071 0.377482 0.087 Uiso 1 1 calc R U . . .
C23 C 0.0329(2) 0.4628(8) 0.9220(3) 0.0953(18) Uani 1 1 d . . . . .
H23A H 0.026961 0.607402 0.948099 0.143 Uiso 1 1 calc R U . . .
H23B H 0.061644 0.353024 0.955066 0.143 Uiso 1 1 calc R U . . .
H23C H -0.012044 0.391563 0.903327 0.143 Uiso 1 1 calc R U . . .

loop_
_atom_site_aniso_label
_atom_site_aniso_U_11
_atom_site_aniso_U_22
_atom_site_aniso_U_33
_atom_site_aniso_U_23
_atom_site_aniso_U_13
_atom_site_aniso_U_12
O2 0.0615(14) 0.0515(12) 0.076(3) -0.0149(14) 0.0203(16) -0.0031(10)
N1 0.0520(14) 0.0412(12) 0.051(3) -0.0023(13) 0.0129(16) -0.0007(10)
F1 0.0866(16) 0.1194(19) 0.069(3) 0.0047(17) -0.0043(18) 0.0068(14)
N2 0.0506(14) 0.0567(14) 0.059(3) -0.0107(16) 0.0187(17) -0.0041(11)
C9 0.0419(14) 0.0393(13) 0.051(3) 0.0014(15) 0.0115(17) 0.0007(11)
O1 0.093(2) 0.135(2) 0.103(4) -0.055(2) 0.044(2) -0.0658(19)
C8 0.0478(15) 0.0375(13) 0.050(3) 0.0061(15) 0.0167(18) 0.0002(11)
C16 0.0443(16) 0.0429(15) 0.068(4) -0.0033(18) 0.0134(19) 0.0025(12)
C10 0.0545(17) 0.0469(16) 0.060(4) 0.0075(18) 0.016(2) -0.0039(13)
C11 0.066(2) 0.0599(19) 0.060(4) 0.016(2) 0.019(2) 0.0045(16)
C14 0.0454(16) 0.0442(15) 0.073(4) 0.0015(18) 0.010(2) -0.0039(12)
C7 0.0503(16) 0.0404(14) 0.067(4) 0.0015(17) 0.013(2) 0.0055(12)
C5 0.0545(18) 0.0550(17) 0.062(4) -0.0005(19) 0.015(2) -0.0042(14)
C17 0.0461(16) 0.0532(16) 0.064(3) -0.0088(18) 0.0190(19) -0.0032(13)
C18 0.0539(18) 0.0555(17) 0.076(4) -0.0011(19) 0.022(2) 0.0090(14)
C12 0.0523(18) 0.079(2) 0.055(4) -0.004(2) 0.007(2) 0.0107(17)
C22 0.067(2) 0.0555(18) 0.079(4) -0.002(2) 0.027(3) 0.0108(15)
C19 0.0542(19) 0.069(2) 0.083(4) -0.007(2) 0.029(2) 0.0074(16)
C6 0.0525(18) 0.0662(19) 0.063(4) 0.000(2) 0.010(2) 0.0098(15)
C13 0.0526(19) 0.063(2) 0.081(4) -0.008(2) 0.004(2) -0.0060(16)
C1 0.066(2) 0.0502(17) 0.070(4) -0.0068(19) 0.025(2) 0.0050(14)
C2 0.069(2) 0.075(2) 0.069(4) -0.008(2) 0.029(3) -0.0015(18)
C15 0.0505(18) 0.079(2) 0.072(4) -0.020(2) 0.014(2) -0.0111(17)
C21 0.078(2) 0.0599(19) 0.077(4) 0.006(2) 0.024(3) -0.0043(17)
C4 0.071(2) 0.0624(19) 0.060(4) 0.007(2) 0.013(2) 0.0034(16)
C20 0.0552(19) 0.074(2) 0.063(4) -0.006(2) 0.019(2) -0.0091(16)
C3 0.077(2) 0.080(2) 0.068(4) -0.001(2) 0.031(3) -0.0014(19)
C23 0.085(3) 0.123(3) 0.087(5) 0.002(3) 0.040(3) -0.016(3)

loop_
_atom_type_symbol
_atom_type_description
_atom_type_scat_dispersion_real
_atom_type_scat_dispersion_imag
_atom_type_scat_source
C C 0.0033 0.0016 'International Tables Vol C Tables 4.2.6.8 and 6.1.1.4'
O O 0.0106 0.0060 'International Tables Vol C Tables 4.2.6.8 and 6.1.1.4'
N N 0.0061 0.0033 'International Tables Vol C Tables 4.2.6.8 and 6.1.1.4'
F F 0.0171 0.0103 'International Tables Vol C Tables 4.2.6.8 and 6.1.1.4'
H H 0.0000 0.0000 'International Tables Vol C Tables 4.2.6.8 and 6.1.1.4'

loop_
_geom_angle_atom_site_label_1
_geom_angle_atom_site_label_2
_geom_angle_atom_site_label_3
_geom_angle
_geom_angle_site_symmetry_1
_geom_angle_site_symmetry_3
_geom_angle_publ_flag
C5 N1 C8 108.7(2) . . ?
C5 N1 C1 113.5(3) . . ?
C8 N1 C1 113.6(2) . . ?
C15 N2 C16 112.7(3) . . ?
C15 N2 C17 124.9(3) . . ?
C16 N2 C17 122.4(3) . . ?
C14 C9 C10 117.0(4) . . ?
C14 C9 C8 121.1(3) . . ?
C10 C9 C8 121.9(3) . . ?
N1 C8 C9 112.8(2) . . ?
N1 C8 C7 102.7(2) . . ?
C9 C8 C7 116.1(3) . . ?
N1 C8 H8 108.3 . . ?
C9 C8 H8 108.3 . . ?
C7 C8 H8 108.3 . . ?
O2 C16 N2 124.4(4) . . ?
O2 C16 C7 127.9(3) . . ?
N2 C16 C7 107.8(3) . . ?
C11 C10 C9 120.9(3) . . ?
C11 C10 H10 119.6 . . ?
C9 C10 H10 119.6 . . ?
C10 C11 C12 120.2(4) . . ?
C10 C11 H11 119.9 . . ?
C12 C11 H11 119.9 . . ?
C13 C14 C9 122.6(3) . . ?
C13 C14 H14 118.7 . . ?
C9 C14 H14 118.7 . . ?
C16 C7 C6 105.2(3) . . ?
C16 C7 C8 112.7(3) . . ?
C6 C7 C8 104.9(2) . . ?
C16 C7 H7 111.2 . . ?
C6 C7 H7 111.2 . . ?
C8 C7 H7 111.2 . . ?
N1 C5 C6 100.7(4) . . ?
N1 C5 C4 114.4(3) . . ?
C6 C5 C4 113.2(3) . . ?
N1 C5 H5 109.4 . . ?
C6 C5 H5 109.4 . . ?
C4 C5 H5 109.4 . . ?
C22 C17 C18 119.9(4) . . ?
C22 C17 N2 121.0(3) . . ?
C18 C17 N2 119.1(3) . . ?
C19 C18 C17 119.6(3) . . ?
C19 C18 H18 120.2 . . ?
C17 C18 H18 120.2 . . ?
F1 C12 C13 118.9(4) . . ?
F1 C12 C11 120.4(4) . . ?
C13 C12 C11 120.7(5) . . ?
C17 C22 C21 119.5(3) . . ?
C17 C22 H22 120.2 . . ?
C21 C22 H22 120.2 . . ?
C20 C19 C18 121.5(3) . . ?
C20 C19 H19 119.2 . . ?
C18 C19 H19 119.2 . . ?
C7 C6 C5 105.8(3) . . ?
C7 C6 C15 103.7(4) . . ?
C5 C6 C15 114.4(3) . . ?
C7 C6 H6 110.9 . . ?
C5 C6 H6 110.9 . . ?
C15 C6 H6 110.9 . . ?
C14 C13 C12 118.6(4) . . ?
C14 C13 H13 120.7 . . ?
C12 C13 H13 120.7 . . ?
N1 C1 C2 114.0(3) . . ?
N1 C1 H1A 108.8 . . ?
C2 C1 H1A 108.8 . . ?
N1 C1 H1B 108.8 . . ?
C2 C1 H1B 108.8 . . ?
H1A C1 H1B 107.7 . . ?
C3 C2 C1 110.5(3) . . ?
C3 C2 H2A 109.5 . . ?
C1 C2 H2A 109.5 . . ?
C3 C2 H2B 109.5 . . ?
C1 C2 H2B 109.5 . . ?
H2A C2 H2B 108.1 . . ?
O1 C15 N2 125.3(4) . . ?
O1 C15 C6 126.6(5) . . ?
N2 C15 C6 108.1(3) . . ?
C22 C21 C20 121.8(4) . . ?
C22 C21 H21 119.1 . . ?
C20 C21 H21 119.1 . . ?
C3 C4 C5 110.5(3) . . ?
C3 C4 H4A 109.5 . . ?
C5 C4 H4A 109.5 . . ?
C3 C4 H4B 109.5 . . ?
C5 C4 H4B 109.5 . . ?
H4A C4 H4B 108.1 . . ?
C19 C20 C21 117.6(4) . . ?
C19 C20 C23 122.2(3) . . ?
C21 C20 C23 120.1(4) . . ?
C2 C3 C4 110.9(4) . . ?
C2 C3 H3A 109.5 . . ?
C4 C3 H3A 109.5 . . ?
C2 C3 H3B 109.5 . . ?
C4 C3 H3B 109.5 . . ?
H3A C3 H3B 108.1 . . ?
C20 C23 H23A 109.5 . . ?
C20 C23 H23B 109.5 . . ?
H23A C23 H23B 109.5 . . ?
C20 C23 H23C 109.5 . . ?
H23A C23 H23C 109.5 . . ?
H23B C23 H23C 109.5 . . ?

loop_
_geom_bond_atom_site_label_1
_geom_bond_atom_site_label_2
_geom_bond_distance
_geom_bond_site_symmetry_2
_geom_bond_publ_flag
O2 C16 1.202(5) . ?
N1 C5 1.468(5) . ?
N1 C8 1.475(4) . ?
N1 C1 1.484(4) . ?
F1 C12 1.358(6) . ?
N2 C15 1.382(6) . ?
N2 C16 1.403(4) . ?
N2 C17 1.446(5) . ?
C9 C14 1.396(5) . ?
C9 C10 1.403(5) . ?
C9 C8 1.492(5) . ?
O1 C15 1.219(4) . ?
C8 C7 1.584(4) . ?
C8 H8 0.9800 . ?
C16 C7 1.515(6) . ?
C10 C11 1.371(6) . ?
C10 H10 0.9300 . ?
C11 C12 1.384(6) . ?
C11 H11 0.9300 . ?
C14 C13 1.374(6) . ?
C14 H14 0.9300 . ?
C7 C6 1.525(5) . ?
C7 H7 0.9800 . ?
C5 C6 1.530(5) . ?
C5 C4 1.542(6) . ?
C5 H5 0.9800 . ?
C17 C22 1.378(5) . ?
C17 C18 1.389(4) . ?
C18 C19 1.388(6) . ?
C18 H18 0.9300 . ?
C12 C13 1.378(6) . ?
C22 C21 1.380(6) . ?
C22 H22 0.9300 . ?
C19 C20 1.379(6) . ?
C19 H19 0.9300 . ?
C6 C15 1.533(6) . ?
C6 H6 0.9800 . ?
C13 H13 0.9300 . ?
C1 C2 1.532(6) . ?
C1 H1A 0.9700 . ?
C1 H1B 0.9700 . ?
C2 C3 1.514(7) . ?
C2 H2A 0.9700 . ?
C2 H2B 0.9700 . ?
C21 C20 1.393(5) . ?
C21 H21 0.9300 . ?
C4 C3 1.530(5) . ?
C4 H4A 0.9700 . ?
C4 H4B 0.9700 . ?
C20 C23 1.535(6) . ?
C3 H3A 0.9700 . ?
C3 H3B 0.9700 . ?
C23 H23A 0.9600 . ?
C23 H23B 0.9600 . ?
C23 H23C 0.9600 . ?
